data_2216629
loop_
_publ_author_name
'Shouwen Jin'
'Daqi Wang'
'Ying Sun'
'Ming Guo'

_publ_section_title
;
 Bis(7-amino-2,4-dimethyl-1,8-naphthyridine)dichloridonickel(II)
 methanol solvate
;
_journal_coeditor_code LH2548
_journal_issue 12
_journal_name_full 'Acta Crystallographica Section E'
_journal_page_first m3082
_journal_page_last m3082
_journal_paper_doi 10.1107/S160053680705920X
_journal_volume 63
_journal_year 2007
_chemical_formula_iupac '[Ni Cl2 (C10 H11 N3)2], C H4 O'
_chemical_formula_moiety 'C20 H22 Cl2 N6 Ni, C H4 O'
_chemical_formula_sum 'C21 H26 Cl2 N6 Ni O'
_chemical_formula_weight 508.09
_chemical_name_systematic
;
Bis(7-amino-2,4-dimethyl-1,8-naphthyridine)dichloridonickel(II) methanol
solvate
;
_space_group_IT_number 15
_symmetry_cell_setting monoclinic
_symmetry_space_group_name_Hall '-C 2yc'
_symmetry_space_group_name_H-M 'C 1 2/c 1'
_atom_sites_solution_hydrogens geom
_atom_sites_solution_primary direct
_atom_sites_solution_secondary difmap
_cell_angle_alpha 90.00
_cell_angle_beta 94.337(11)
_cell_angle_gamma 90.00
_cell_formula_units_Z 4
_cell_length_a 13.609(10)
_cell_length_b 15.399(11)
_cell_length_c 12.632(9)
_cell_measurement_reflns_used 1560
_cell_measurement_temperature 298(2)
_cell_measurement_theta_max 21.251
_cell_measurement_theta_min 2.5
_cell_volume 2640(3)
_computing_cell_refinement 'SAINT (Bruker, 1997)'
_computing_data_collection 'SMART (Bruker, 1997)'
_computing_data_reduction SAINT
_computing_molecular_graphics 'SHELXTL (Sheldrick, 1997b)'
_computing_publication_material SHELXTL
_computing_structure_refinement 'SHELXL97 (Sheldrick, 1997a)'
_computing_structure_solution 'SHELXS97 (Sheldrick, 1997a)'
_diffrn_ambient_temperature 298(2)
_diffrn_measured_fraction_theta_full 1.000
_diffrn_measured_fraction_theta_max 1.000
_diffrn_measurement_device_type 'Bruker SMART-APEX'
_diffrn_measurement_method '\f and \w scans'
_diffrn_radiation_monochromator graphite
_diffrn_radiation_source 'fine-focus sealed tube'
_diffrn_radiation_type MoK\a
_diffrn_radiation_wavelength 0.71073
_diffrn_reflns_av_R_equivalents 0.0530
_diffrn_reflns_av_sigmaI/netI 0.0647
_diffrn_reflns_limit_h_max 16
_diffrn_reflns_limit_h_min -16
_diffrn_reflns_limit_k_max 14
_diffrn_reflns_limit_k_min -18
_diffrn_reflns_limit_l_max 14
_diffrn_reflns_limit_l_min -15
_diffrn_reflns_number 6731
_diffrn_reflns_theta_full 25.00
_diffrn_reflns_theta_max 25.00
_diffrn_reflns_theta_min 2.00
_exptl_absorpt_coefficient_mu 0.960
_exptl_absorpt_correction_T_max 0.8935
_exptl_absorpt_correction_T_min 0.8462
_exptl_absorpt_correction_type multi-scan
_exptl_absorpt_process_details '(SADABS; Sheldrick, 1996)'
_exptl_crystal_colour blue
_exptl_crystal_density_diffrn 1.278
_exptl_crystal_density_method 'not measured'
_exptl_crystal_description block
_exptl_crystal_F_000 1056
_exptl_crystal_size_max 0.18
_exptl_crystal_size_mid 0.14
_exptl_crystal_size_min 0.12
_refine_diff_density_max 0.565
_refine_diff_density_min -0.279
_refine_ls_extinction_method none
_refine_ls_goodness_of_fit_ref 1.022
_refine_ls_hydrogen_treatment constr
_refine_ls_matrix_type full
_refine_ls_number_parameters 150
_refine_ls_number_reflns 2323
_refine_ls_number_restraints 19
_refine_ls_restrained_S_all 1.043
_refine_ls_R_factor_all 0.0870
_refine_ls_R_factor_gt 0.0517
_refine_ls_shift/su_max 0.000
_refine_ls_shift/su_mean 0.000
_refine_ls_structure_factor_coef Fsqd
_refine_ls_weighting_details 'calc w=1/[\s^2^(Fo^2^)+(0.0970P)^2^+0.4954P] where P=(Fo^2^+2Fc^2^)/3'
_refine_ls_weighting_scheme calc
_refine_ls_wR_factor_gt 0.1402
_refine_ls_wR_factor_ref 0.1667
_reflns_number_gt 1552
_reflns_number_total 2323
_reflns_threshold_expression I>2\s(I)
_cod_data_source_file lh2548.cif
_cod_data_source_block I
_cod_depositor_comments
;
The following automatic conversions were performed:
'_symmetry_cell_setting' value 'Monoclinic' changed to 'monoclinic'
according to '/home/saulius/struct/CIF-dictionaries/cif_core.dic'
dictionary named 'cif_core.dic' version 2.4.1 from 2010-06-29.

Automatic conversion script
Id: cif_fix_enum 1527 2010-12-29 10:47:43Z saulius 

The following automatic conversions were performed:

'_symmetry_cell_setting' value 'Monoclinic' changed to 'monoclinic'
according to /home/saulius/struct/CIF-dictionaries/cif_core.dic
dictionary named 'cif_core.dic' version 2.4.1 from 2010-06-29.

Automatic conversion script
Id: cif_fix_values 1715 2011-07-08 13:25:40Z adriana 
;
_cod_original_sg_symbol_H-M 'C 2/c'
_cod_database_code 2216629
_cod_database_fobs_code 2216629

loop_
_symmetry_equiv_pos_as_xyz
'x, y, z'
'-x, y, -z+1/2'
'x+1/2, y+1/2, z'
'-x+1/2, y+1/2, -z+1/2'
'-x, -y, -z'
'x, -y, z-1/2'
'-x+1/2, -y+1/2, -z'
'x+1/2, -y+1/2, z-1/2'

loop_
_atom_site_type_symbol
_atom_site_label
_atom_site_fract_x
_atom_site_fract_y
_atom_site_fract_z
_atom_site_U_iso_or_equiv
_atom_site_adp_type
_atom_site_calc_flag
_atom_site_refinement_flags
_atom_site_occupancy
Ni Ni1 1.0000 0.12244(5) 0.7500 0.0366(3) Uani d S 1
Cl Cl1 1.13154(9) 0.01906(8) 0.76050(9) 0.0498(4) Uani d . 1
N N1 0.9035(3) 0.2275(3) 0.7978(3) 0.0450(10) Uani d . 1
N N2 0.9990(3) 0.1486(2) 0.9113(3) 0.0362(9) Uani d . 1
N N3 1.1018(3) 0.0618(3) 1.0176(3) 0.0492(11) Uani d . 1
H H3A 1.1205 0.0366 0.9618 0.059 Uiso calc R 1
H H3B 1.1261 0.0460 1.0794 0.059 Uiso calc R 1
O O1 0.8427(10) 0.3836(8) 0.3032(12) 0.142(5) Uani d PDU 0.50
H H1 0.7837 0.3941 0.3035 0.213 Uiso calc PR 0.50
C C1 0.9341(3) 0.2147(3) 0.9013(3) 0.0392(11) Uani d . 1
C C2 1.0359(3) 0.1249(3) 1.0084(3) 0.0373(11) Uani d . 1
C C3 1.0054(4) 0.1694(4) 1.0990(4) 0.0533(14) Uani d . 1
H H3 1.0298 0.1519 1.1664 0.064 Uiso calc R 1
C C4 0.9421(4) 0.2359(4) 1.0888(4) 0.0597(15) Uani d . 1
H H4 0.9239 0.2645 1.1492 0.072 Uiso calc R 1
C C5 0.9021(4) 0.2635(3) 0.9862(4) 0.0498(13) Uani d . 1
C C6 0.8347(4) 0.3297(4) 0.9603(5) 0.0669(16) Uani d . 1
C C7 0.8050(5) 0.3422(4) 0.8555(5) 0.0712(17) Uani d . 1
H H7 0.7608 0.3867 0.8370 0.085 Uiso calc R 1
C C8 0.8387(4) 0.2902(4) 0.7755(4) 0.0604(15) Uani d . 1
C C9 0.7974(5) 0.3884(4) 1.0462(6) 0.096(2) Uani d . 1
H H9A 0.8501 0.4251 1.0745 0.143 Uiso calc R 1
H H9B 0.7744 0.3533 1.1021 0.143 Uiso calc R 1
H H9C 0.7443 0.4237 1.0161 0.143 Uiso calc R 1
C C10 0.8065(5) 0.3040(5) 0.6585(5) 0.096(2) Uani d . 1
H H10A 0.8608 0.2923 0.6165 0.144 Uiso calc R 1
H H10B 0.7853 0.3630 0.6476 0.144 Uiso calc R 1
H H10C 0.7530 0.2654 0.6379 0.144 Uiso calc R 1
C C11 0.8902(16) 0.4248(14) 0.3805(17) 0.155(7) Uani d PDU 0.50
H H11A 0.9272 0.4714 0.3524 0.233 Uiso calc PR 0.50
H H11B 0.9343 0.3855 0.4192 0.233 Uiso calc PR 0.50
H H11C 0.8442 0.4480 0.4271 0.233 Uiso calc PR 0.50

loop_
_atom_site_aniso_label
_atom_site_aniso_U_11
_atom_site_aniso_U_22
_atom_site_aniso_U_33
_atom_site_aniso_U_12
_atom_site_aniso_U_13
_atom_site_aniso_U_23
Ni1 0.0416(5) 0.0413(6) 0.0266(4) 0.000 0.0006(3) 0.000
Cl1 0.0544(8) 0.0553(9) 0.0388(7) 0.0143(6) -0.0016(5) -0.0065(5)
N1 0.045(2) 0.049(3) 0.041(2) 0.010(2) 0.0026(17) 0.0066(19)
N2 0.041(2) 0.037(2) 0.0300(18) 0.0033(18) 0.0014(16) -0.0001(16)
N3 0.059(3) 0.058(3) 0.029(2) 0.010(2) -0.0054(18) 0.0034(19)
O1 0.130(8) 0.148(8) 0.146(8) 0.055(6) -0.005(7) -0.023(7)
C1 0.041(3) 0.039(3) 0.037(2) 0.000(2) 0.005(2) 0.002(2)
C2 0.038(3) 0.044(3) 0.030(2) -0.002(2) 0.0023(19) 0.002(2)
C3 0.060(3) 0.069(4) 0.031(2) 0.000(3) 0.006(2) -0.002(2)
C4 0.071(4) 0.067(4) 0.043(3) 0.001(3) 0.021(3) -0.012(3)
C5 0.053(3) 0.043(3) 0.056(3) 0.001(3) 0.016(2) -0.006(2)
C6 0.059(4) 0.059(4) 0.085(4) 0.014(3) 0.022(3) -0.007(3)
C7 0.066(4) 0.056(4) 0.093(5) 0.027(3) 0.010(4) 0.015(4)
C8 0.055(3) 0.063(4) 0.064(3) 0.017(3) 0.007(3) 0.019(3)
C9 0.093(5) 0.074(5) 0.123(6) 0.026(4) 0.032(5) -0.027(4)
C10 0.099(5) 0.106(6) 0.080(4) 0.035(4) -0.020(4) 0.025(4)
C11 0.153(11) 0.141(10) 0.167(11) 0.034(8) -0.018(8) -0.025(9)

loop_
_atom_type_symbol
_atom_type_description
_atom_type_scat_dispersion_real
_atom_type_scat_dispersion_imag
_atom_type_scat_source
C C 0.0033 0.0016 'International Tables Vol C Tables 4.2.6.8 and 6.1.1.4'
H H 0.0000 0.0000 'International Tables Vol C Tables 4.2.6.8 and 6.1.1.4'
N N 0.0061 0.0033 'International Tables Vol C Tables 4.2.6.8 and 6.1.1.4'
Ni Ni 0.3393 1.1124 'International Tables Vol C Tables 4.2.6.8 and 6.1.1.4'
Cl Cl 0.1484 0.1585 'International Tables Vol C Tables 4.2.6.8 and 6.1.1.4'
O O 0.0106 0.0060 'International Tables Vol C Tables 4.2.6.8 and 6.1.1.4'

loop_
_geom_angle_atom_site_label_1
_geom_angle_atom_site_label_2
_geom_angle_atom_site_label_3
_geom_angle_site_symmetry_1
_geom_angle_site_symmetry_3
_geom_angle
N2 Ni1 N2 2_756 . 157.6(2)
N2 Ni1 N1 2_756 2_756 62.57(14)
N2 Ni1 N1 . 2_756 100.08(14)
N2 Ni1 N1 2_756 . 100.08(14)
N2 Ni1 N1 . . 62.57(14)
N1 Ni1 N1 2_756 . 85.1(2)
N2 Ni1 Cl1 2_756 2_756 97.75(10)
N2 Ni1 Cl1 . 2_756 97.07(11)
N1 Ni1 Cl1 2_756 2_756 159.27(10)
N1 Ni1 Cl1 . 2_756 92.59(12)
N2 Ni1 Cl1 2_756 . 97.07(11)
N2 Ni1 Cl1 . . 97.75(10)
N1 Ni1 Cl1 2_756 . 92.59(12)
N1 Ni1 Cl1 . . 159.27(10)
Cl1 Ni1 Cl1 2_756 . 96.55(9)
C8 N1 C1 . . 117.5(4)
C8 N1 Ni1 . . 151.8(4)
C1 N1 Ni1 . . 90.7(3)
C2 N2 C1 . . 119.3(4)
C2 N2 Ni1 . . 144.6(3)
C1 N2 Ni1 . . 96.2(3)
C2 N3 H3A . . 120.0
C2 N3 H3B . . 120.0
H3A N3 H3B . . 120.0
C11 O1 H1 . . 109.5
N2 C1 N1 . . 110.6(4)
N2 C1 C5 . . 124.8(4)
N1 C1 C5 . . 124.6(4)
N3 C2 N2 . . 119.1(4)
N3 C2 C3 . . 121.4(4)
N2 C2 C3 . . 119.6(4)
C4 C3 C2 . . 121.1(5)
C4 C3 H3 . . 119.4
C2 C3 H3 . . 119.4
C3 C4 C5 . . 120.8(5)
C3 C4 H4 . . 119.6
C5 C4 H4 . . 119.6
C6 C5 C1 . . 116.6(5)
C6 C5 C4 . . 128.9(5)
C1 C5 C4 . . 114.4(5)
C7 C6 C5 . . 118.1(5)
C7 C6 C9 . . 121.0(6)
C5 C6 C9 . . 120.9(6)
C6 C7 C8 . . 122.1(5)
C6 C7 H7 . . 119.0
C8 C7 H7 . . 119.0
N1 C8 C7 . . 121.0(5)
N1 C8 C10 . . 116.5(5)
C7 C8 C10 . . 122.4(5)
C6 C9 H9A . . 109.5
C6 C9 H9B . . 109.5
H9A C9 H9B . . 109.5
C6 C9 H9C . . 109.5
H9A C9 H9C . . 109.5
H9B C9 H9C . . 109.5
C8 C10 H10A . . 109.5
C8 C10 H10B . . 109.5
H10A C10 H10B . . 109.5
C8 C10 H10C . . 109.5
H10A C10 H10C . . 109.5
H10B C10 H10C . . 109.5
O1 C11 H11A . . 109.5
O1 C11 H11B . . 109.5
H11A C11 H11B . . 109.5
O1 C11 H11C . . 109.5
H11A C11 H11C . . 109.5
H11B C11 H11C . . 109.5

loop_
_geom_bond_atom_site_label_1
_geom_bond_atom_site_label_2
_geom_bond_site_symmetry_2
_geom_bond_distance
Ni1 N2 2_756 2.078(4)
Ni1 N2 . 2.078(4)
Ni1 N1 2_756 2.197(4)
Ni1 N1 . 2.197(4)
Ni1 Cl1 2_756 2.3918(18)
Ni1 Cl1 . 2.3918(18)
N1 C8 . 1.323(6)
N1 C1 . 1.356(6)
N2 C2 . 1.340(5)
N2 C1 . 1.348(6)
N3 C2 . 1.322(6)
N3 H3A . 0.8600
N3 H3B . 0.8600
O1 C11 . 1.295(15)
O1 H1 . 0.8200
C1 C5 . 1.405(6)
C2 C3 . 1.422(6)
C3 C4 . 1.338(7)
C3 H3 . 0.9300
C4 C5 . 1.432(7)
C4 H4 . 0.9300
C5 C6 . 1.394(8)
C6 C7 . 1.368(9)
C6 C9 . 1.529(8)
C7 C8 . 1.393(8)
C7 H7 . 0.9300
C8 C10 . 1.524(8)
C9 H9A . 0.9600
C9 H9B . 0.9600
C9 H9C . 0.9600
C10 H10A . 0.9600
C10 H10B . 0.9600
C10 H10C . 0.9600
C11 H11A . 0.9600
C11 H11B . 0.9600
C11 H11C . 0.9600

loop_
_geom_hbond_atom_site_label_D
_geom_hbond_atom_site_label_H
_geom_hbond_atom_site_label_A
_geom_hbond_site_symmetry_A
_geom_hbond_distance_DH
_geom_hbond_distance_HA
_geom_hbond_distance_DA
_geom_hbond_angle_DHA
O1 H1 Cl1 8_455 0.82 2.49 3.250(12) 154.7
N3 H3B Cl1 6_556 0.86 2.49 3.308(4) 158.5
N3 H3A Cl1 . 0.86 2.57 3.368(4) 154.3
